data_2240294
loop_
_publ_author_name
'Kanazawa, Hitoshi'
'Inada, Aya'
'Sakon, Aya'
'Uekusa, Hidehiro'

_publ_section_title
;
 Crystal structure of \g-methyl <small>L</small>-glutamate
 <i>N</i>-carboxy anhydride
;
_journal_coeditor_code IS5376
_journal_issue 1
_journal_name_full 'Acta Crystallographica Section E'
_journal_page_first 48
_journal_page_last 50
_journal_paper_doi 10.1107/S2056989014026917
_journal_volume 71
_journal_year 2015
_chemical_formula_iupac 'C7 H9 N O5'
_chemical_formula_moiety 'C7 H9 N O5'
_chemical_formula_sum 'C7 H9 N O5'
_chemical_formula_weight 187.15
_chemical_name_common
;
\g-Methy-<i>L</i>-glutamate <i>N</i>-carboxy anhydride
;
_chemical_name_systematic
;
(<i>S</i>)-4-[2-(Methoxycarbonyl)ethyl]-1,3-oxazolidine-2,5-dione
;
_space_group_crystal_system monoclinic
_space_group_IT_number 4
_space_group_name_Hall 'P 2yb'
_space_group_name_H-M_alt 'P 1 21 1'
_symmetry_space_group_name_Hall 'P 2yb'
_symmetry_space_group_name_H-M 'P 1 21 1'
_atom_sites_solution_hydrogens geom
_atom_sites_solution_primary direct
_cell_angle_alpha 90
_cell_angle_beta 93.190(4)
_cell_angle_gamma 90
_cell_formula_units_Z 2
_cell_length_a 6.0101(4)
_cell_length_b 7.1760(5)
_cell_length_c 9.8528(6)
_cell_measurement_reflns_used 4941
_cell_measurement_temperature 123(2)
_cell_measurement_theta_max 68.102
_cell_measurement_theta_min 4.495
_cell_volume 424.28(5)
_computing_cell_refinement
;
RAPID-AUTO (Rigaku, 2004)
;
_computing_data_collection
;
RAPID-AUTO (Rigaku, 2004)
;
_computing_data_reduction
;
RAPID-AUTO (Rigaku, 2004)
;
_computing_molecular_graphics
;
<i>CrystalMaker</i> (CrystalMaker, 2013)
;
_computing_publication_material
;
CrystalStructure (Rigaku, 2010)
;
_computing_structure_refinement
;
SHELXL2014 (Sheldrick, 2008)
;
_computing_structure_solution
;
SHELXS97 (Sheldrick, 2008)
;
_diffrn_ambient_temperature 123(2)
_diffrn_detector_area_resol_mean 10.0
_diffrn_measured_fraction_theta_full 1.000
_diffrn_measured_fraction_theta_max 1.000
_diffrn_measurement_device_type 'Rigaku R-AXIS RAPID-II'
_diffrn_measurement_method \w-scan
_diffrn_radiation_monochromator graphite
_diffrn_radiation_source 'fine-focus rotating anode X-ray'
_diffrn_radiation_type CuK\a
_diffrn_radiation_wavelength 1.54186
_diffrn_reflns_av_R_equivalents 0.0596
_diffrn_reflns_limit_h_max 7
_diffrn_reflns_limit_h_min -7
_diffrn_reflns_limit_k_max 8
_diffrn_reflns_limit_k_min -8
_diffrn_reflns_limit_l_max 11
_diffrn_reflns_limit_l_min -11
_diffrn_reflns_number 4941
_diffrn_reflns_theta_full 67.686
_diffrn_reflns_theta_max 68.102
_diffrn_reflns_theta_min 4.495
_exptl_absorpt_coefficient_mu 1.097
_exptl_absorpt_correction_T_max 0.947
_exptl_absorpt_correction_T_min 0.844
_exptl_absorpt_correction_type multi-scan
_exptl_absorpt_process_details
;
(ABSCOR; Higashi, 1995)
;
_exptl_crystal_colour colorless
_exptl_crystal_density_diffrn 1.465
_exptl_crystal_density_method 'not measured'
_exptl_crystal_description column
_exptl_crystal_F_000 196
_exptl_crystal_size_max 0.160
_exptl_crystal_size_mid 0.060
_exptl_crystal_size_min 0.050
_refine_diff_density_max 0.191
_refine_diff_density_min -0.188
_refine_ls_abs_structure_details
;
Flack <i>x</i> determined using 421 quotients
[(<i>I</i>^+^)-(<i>I</i>^-^)]/[(<i>I</i>^+^)+(<i>I</i>^-^)]
(Parsons <i>et al.</i>, 2013)
;
_refine_ls_abs_structure_Flack 0.08(19)
_refine_ls_extinction_method none
_refine_ls_goodness_of_fit_ref 1.040
_refine_ls_hydrogen_treatment mixed
_refine_ls_matrix_type full
_refine_ls_number_parameters 121
_refine_ls_number_reflns 1533
_refine_ls_number_restraints 1
_refine_ls_restrained_S_all 1.040
_refine_ls_R_factor_all 0.0594
_refine_ls_R_factor_gt 0.0421
_refine_ls_shift/su_max 0.000
_refine_ls_shift/su_mean 0.000
_refine_ls_structure_factor_coef Fsqd
_refine_ls_weighting_details 'calc w=1/[\s^2^(Fo^2^)+(0.0317P)^2^+0.0000P] where P=(Fo^2^+2Fc^2^)/3'
_refine_ls_weighting_scheme calc
_refine_ls_wR_factor_gt 0.0826
_refine_ls_wR_factor_ref 0.0881
_reflns_number_gt 1249
_reflns_number_total 1533
_reflns_threshold_expression F^2^>2\s(F^2^)
_cod_data_source_file is5376sup1.cif
_cod_data_source_block I
_cod_database_code 2240294
_cod_database_fobs_code 2240294
_shelx_space_group_comment
;
The symmetry employed for this shelxl refinement is uniquely defined
by the following loop, which should always be used as a source of
symmetry information in preference to the above space-group names.
They are only intended as comments.
;

loop_
_symmetry_equiv_pos_as_xyz
'x, y, z'
'-x, y+1/2, -z'

loop_
_atom_site_type_symbol
_atom_site_label
_atom_site_fract_x
_atom_site_fract_y
_atom_site_fract_z
_atom_site_U_iso_or_equiv
_atom_site_adp_type
_atom_site_calc_flag
_atom_site_occupancy
O O1 -0.5584(4) -0.0806(3) 0.0372(2) 0.0332(6) Uani d 1
O O2 0.0502(3) 0.2156(3) -0.0848(2) 0.0321(6) Uani d 1
O O3 -0.2569(3) 0.0470(3) -0.05383(19) 0.0263(6) Uani d 1
O O4 0.4674(3) 0.1263(4) 0.4196(2) 0.0392(7) Uani d 1
O O5 0.2469(3) 0.1713(4) 0.5922(2) 0.0364(6) Uani d 1
N N1 -0.3063(4) 0.0979(4) 0.1651(2) 0.0252(7) Uani d 1
H H1 -0.379(5) 0.106(5) 0.237(3) 0.038 Uiso d 1
C C1 -0.3944(5) 0.0130(5) 0.0540(3) 0.0253(8) Uani d 1
C C2 -0.0878(5) 0.1641(4) -0.0103(3) 0.0240(7) Uani d 1
C C3 -0.1090(5) 0.2074(5) 0.1394(3) 0.0241(7) Uani d 1
H H3 -0.1422 0.3429 0.1507 0.029 Uiso calc 1
C C4 0.0989(5) 0.1562(5) 0.2255(3) 0.0266(7) Uani d 1
H H4A 0.1246 0.0203 0.2191 0.032 Uiso calc 1
H H4B 0.2290 0.2205 0.1896 0.032 Uiso calc 1
C C5 0.0798(5) 0.2093(6) 0.3733(3) 0.0338(9) Uani d 1
H H5A 0.0502 0.3448 0.3790 0.041 Uiso calc 1
H H5B -0.0488 0.1430 0.4092 0.041 Uiso calc 1
C C6 0.2862(5) 0.1639(5) 0.4611(3) 0.0308(9) Uani d 1
C C7 0.4353(5) 0.1343(6) 0.6871(3) 0.0366(10) Uani d 1
H H7A 0.3876 0.1435 0.7804 0.044 Uiso calc 1
H H7B 0.4924 0.0087 0.6714 0.044 Uiso calc 1
H H7C 0.5531 0.2259 0.6737 0.044 Uiso calc 1

loop_
_atom_site_aniso_label
_atom_site_aniso_U_11
_atom_site_aniso_U_22
_atom_site_aniso_U_33
_atom_site_aniso_U_12
_atom_site_aniso_U_13
_atom_site_aniso_U_23
O1 0.0239(13) 0.0404(14) 0.0347(13) -0.0065(12) -0.0033(10) 0.0006(11)
O2 0.0276(13) 0.0432(16) 0.0260(11) -0.0005(12) 0.0059(10) 0.0021(11)
O3 0.0240(12) 0.0339(14) 0.0208(10) -0.0010(11) -0.0005(9) -0.0010(10)
O4 0.0261(13) 0.0688(19) 0.0229(11) 0.0018(13) 0.0034(10) -0.0013(12)
O5 0.0275(13) 0.0629(17) 0.0185(10) 0.0037(13) -0.0011(9) -0.0015(11)
N1 0.0198(15) 0.0356(17) 0.0204(12) -0.0033(12) 0.0017(11) -0.0019(13)
C1 0.0241(19) 0.0300(19) 0.0217(16) 0.0033(16) 0.0004(15) 0.0017(14)
C2 0.0194(17) 0.0281(17) 0.0241(15) 0.0025(16) -0.0012(13) 0.0030(14)
C3 0.0182(16) 0.0310(18) 0.0230(15) -0.0013(15) 0.0012(13) 0.0005(15)
C4 0.0191(16) 0.0379(19) 0.0225(15) -0.0008(16) -0.0011(13) -0.0011(14)
C5 0.0232(19) 0.053(2) 0.0248(16) 0.0037(18) -0.0017(14) -0.0008(18)
C6 0.0274(19) 0.042(2) 0.0234(16) -0.0040(18) 0.0009(15) -0.0026(16)
C7 0.034(2) 0.054(3) 0.0203(16) 0.0033(19) -0.0037(15) 0.0011(17)

loop_
_atom_type_symbol
_atom_type_description
_atom_type_scat_dispersion_real
_atom_type_scat_dispersion_imag
_atom_type_scat_source
C C 0.0181 0.0091 'International Tables Vol C Tables 4.2.6.8 and 6.1.1.4'
N N 0.0311 0.0180 'International Tables Vol C Tables 4.2.6.8 and 6.1.1.4'
O O 0.0492 0.0322 'International Tables Vol C Tables 4.2.6.8 and 6.1.1.4'
H H 0.0000 0.0000 'International Tables Vol C Tables 4.2.6.8 and 6.1.1.4'

loop_
_geom_angle_atom_site_label_1
_geom_angle_atom_site_label_2
_geom_angle_atom_site_label_3
_geom_angle
C2 O3 C1 109.2(2)
C6 O5 C7 116.4(2)
C1 N1 C3 113.1(2)
C1 N1 H1 121(2)
C3 N1 H1 124(2)
O1 C1 N1 130.9(3)
O1 C1 O3 120.6(3)
N1 C1 O3 108.5(3)
O2 C2 O3 121.7(3)
O2 C2 C3 129.1(3)
O3 C2 C3 109.2(2)
N1 C3 C4 115.2(3)
N1 C3 C2 99.9(2)
C4 C3 C2 112.5(2)
N1 C3 H3 109.6
C4 C3 H3 109.6
C2 C3 H3 109.6
C5 C4 C3 111.9(2)
C5 C4 H4A 109.2
C3 C4 H4A 109.2
C5 C4 H4B 109.2
C3 C4 H4B 109.2
H4A C4 H4B 107.9
C6 C5 C4 113.1(3)
C6 C5 H5A 109.0
C4 C5 H5A 109.0
C6 C5 H5B 109.0
C4 C5 H5B 109.0
H5A C5 H5B 107.8
O4 C6 O5 123.2(3)
O4 C6 C5 125.4(3)
O5 C6 C5 111.4(3)
O5 C7 H7A 109.5
O5 C7 H7B 109.5
H7A C7 H7B 109.5
O5 C7 H7C 109.5
H7A C7 H7C 109.5
H7B C7 H7C 109.5

loop_
_geom_bond_atom_site_label_1
_geom_bond_atom_site_label_2
_geom_bond_distance
O1 C1 1.196(3)
O2 C2 1.196(3)
O3 C2 1.369(3)
O3 C1 1.403(3)
O4 C6 1.215(3)
O5 C6 1.327(3)
O5 C7 1.453(3)
N1 C1 1.336(4)
N1 C3 1.457(4)
N1 H1 0.85(3)
C2 C3 1.519(4)
C3 C4 1.517(4)
C3 H3 1.0000
C4 C5 1.516(4)
C4 H4A 0.9900
C4 H4B 0.9900
C5 C6 1.508(4)
C5 H5A 0.9900
C5 H5B 0.9900
C7 H7A 0.9800
C7 H7B 0.9800
C7 H7C 0.9800

loop_
_geom_hbond_atom_site_label_D
_geom_hbond_atom_site_label_H
_geom_hbond_atom_site_label_A
_geom_hbond_site_symmetry_A
_geom_hbond_distance_DH
_geom_hbond_distance_HA
_geom_hbond_distance_DA
_geom_hbond_angle_DHA
_geom_hbond_publ_flag
N1 H1 O4 1_455 0.86(3) 2.07(3) 2.926(3) 176(3) y
C7 H7A O2 1_556 0.98 2.54 3.366(4) 142 y

loop_
_geom_torsion_atom_site_label_1
_geom_torsion_atom_site_label_2
_geom_torsion_atom_site_label_3
_geom_torsion_atom_site_label_4
_geom_torsion
C3 N1 C1 O1 -176.9(3)
C3 N1 C1 O3 4.0(4)
C2 O3 C1 O1 177.2(3)
C2 O3 C1 N1 -3.6(3)
C1 O3 C2 O2 -179.0(3)
C1 O3 C2 C3 1.9(3)
C1 N1 C3 C4 -123.4(3)
C1 N1 C3 C2 -2.7(3)
O2 C2 C3 N1 -178.6(3)
O3 C2 C3 N1 0.4(3)
O2 C2 C3 C4 -56.0(5)
O3 C2 C3 C4 123.0(3)
N1 C3 C4 C5 -69.4(4)
C2 C3 C4 C5 177.1(3)
C3 C4 C5 C6 -178.8(3)
C7 O5 C6 O4 0.9(5)
C7 O5 C6 C5 -178.6(3)
C4 C5 C6 O4 15.1(5)
C4 C5 C6 O5 -165.5(3)
